data_8101480
loop_
_publ_author_name
'Matos Beja, A.'
'Paix\~ao, J. A.'
'Ramos Silva, M.'
'Alte da Veiga, L.'
'Rocha Gonsalves, A. M. d'A.'
'Pereira, M. M.'
'Pi\~neiro, M.'

_publ_section_title
;
Crystal structure of 5,10,15,20-tetrakis(4-methoxyphenyl)porphyrin--
water--methanol (1/2/2), C48H38N4O4 &#x00B7; 2CH3OH &#x00B7; 2H2O
;
_journal_issue 2
_journal_name_full 'Zeitschrift f\"ur Kristallographie - New Crystal Structures'
_journal_page_first 253
_journal_page_last 254
_journal_volume 214
_journal_year 1999
_chemical_formula_moiety 'C48 H38 N4 O4, 2(C H4 O), 2(H2 O)'
_chemical_formula_structural '(C48 H38 N4 O4) 2(C H3 O H) 2(H2 O)'
_chemical_formula_sum 'C50 H50 N4 O8'
_chemical_formula_weight 834.94
_space_group_IT_number 14
_symmetry_cell_setting monoclinic
_symmetry_space_group_name_Hall '-P 2ybc'
_symmetry_space_group_name_H-M 'P 1 21/c 1'
_cell_angle_alpha 90.00
_cell_angle_beta 100.60(5)
_cell_angle_gamma 90.00
_cell_formula_units_Z 2
_cell_length_a 14.272(3)
_cell_length_b 9.842(2)
_cell_length_c 15.722(3)
_cell_measurement_temperature 293(2)
_cell_volume 2170.8(7)
_diffrn_ambient_temperature 293(2)
_exptl_crystal_density_diffrn 1.277
_refine_ls_R_factor_obs 0.0639
_refine_ls_wR_factor_obs 0.1696
_cod_depositor_comments
;
 Marking attached hydrogen atoms.

 Antanas Vaitkus,
 2016-12-31
;
_cod_original_sg_symbol_H-M 'P 21/c'
_cod_database_code 8101480

loop_
_symmetry_equiv_pos_as_xyz
'x, y, z'
'x, -y+1/2, z+1/2'
'-x, -y, -z'
'-x, y-1/2, -z-1/2'

loop_
_atom_site_aniso_label
_atom_site_aniso_U_11
_atom_site_aniso_U_22
_atom_site_aniso_U_33
_atom_site_aniso_U_23
_atom_site_aniso_U_13
_atom_site_aniso_U_12
C1 0.058(3) 0.046(2) 0.034(2) 0.0034(19) 0.017(2) 0.002(2)
N1 0.052(2) 0.045(2) 0.0382(18) -0.0015(15) 0.0157(15) -0.0025(17)
C2 0.055(3) 0.040(2) 0.036(2) 0.0005(18) 0.014(2) 0.000(2)
N2 0.055(2) 0.054(2) 0.0369(19) -0.0046(16) 0.0201(16) -0.0086(18)
C6 0.056(3) 0.048(3) 0.038(2) -0.0024(19) 0.018(2) -0.002(2)
C8 0.053(3) 0.082(3) 0.053(3) -0.006(2) 0.022(2) -0.009(3)
C7 0.061(3) 0.079(3) 0.041(2) -0.006(2) 0.020(2) -0.009(3)
C3 0.063(3) 0.052(3) 0.037(2) 0.004(2) 0.011(2) 0.001(2)
C9 0.051(3) 0.051(3) 0.044(2) -0.004(2) 0.016(2) -0.004(2)
C17 0.054(3) 0.055(3) 0.039(2) -0.001(2) 0.014(2) -0.001(2)
C5 0.051(3) 0.047(3) 0.036(2) -0.0023(19) 0.0092(19) -0.001(2)
C4 0.060(3) 0.063(3) 0.040(2) 0.005(2) 0.010(2) -0.003(2)
C10 0.056(3) 0.044(3) 0.036(2) -0.0014(19) 0.0160(18) -0.004(2)
C11 0.073(3) 0.046(3) 0.047(3) 0.002(2) 0.021(2) -0.007(2)
C12 0.088(3) 0.043(3) 0.046(3) -0.005(2) 0.025(2) -0.003(2)
C13 0.063(3) 0.056(3) 0.030(2) -0.007(2) 0.015(2) -0.009(2)
C14 0.077(3) 0.052(3) 0.040(2) 0.001(2) 0.023(2) -0.008(2)
C15 0.078(3) 0.043(3) 0.039(2) -0.005(2) 0.022(2) -0.006(2)
O1 0.111(3) 0.064(2) 0.0407(17) -0.0054(15) 0.0345(18) -0.0023(18)
C16 0.146(5) 0.076(4) 0.051(3) -0.017(3) 0.036(3) 0.010(4)
C181 0.067(8) 0.054(12) 0.049(11) -0.003(11) 0.027(10) -0.005(7)
C191 0.073(9) 0.071(12) 0.051(11) -0.018(8) 0.004(6) 0.003(6)
C201 0.061(7) 0.083(12) 0.051(14) -0.016(9) 0.010(8) 0.010(7)
C211 0.048(7) 0.080(10) 0.062(8) -0.010(8) 0.023(8) -0.003(7)
C221 0.052(6) 0.082(10) 0.068(7) -0.024(8) 0.019(6) 0.000(6)
C231 0.054(7) 0.072(12) 0.059(8) -0.021(11) 0.018(9) -0.009(7)
O21 0.051(6) 0.096(8) 0.108(7) -0.020(5) 0.011(5) -0.004(5)
C241 0.061(12) 0.21(3) 0.143(17) 0.043(18) 0.013(13) 0.050(13)
C182 0.041(7) 0.061(12) 0.039(9) 0.009(9) -0.003(6) 0.012(5)
C192 0.048(6) 0.089(12) 0.066(13) -0.023(7) 0.017(6) 0.008(6)
C202 0.049(6) 0.084(10) 0.125(12) -0.019(9) 0.018(6) 0.017(6)
C212 0.042(5) 0.119(14) 0.047(12) -0.016(9) -0.001(6) 0.004(6)
C222 0.052(7) 0.089(11) 0.079(8) -0.026(9) 0.028(9) -0.009(7)
C232 0.050(6) 0.079(14) 0.073(10) -0.012(12) 0.020(8) 0.002(7)
O22 0.042(5) 0.171(11) 0.137(8) -0.033(7) -0.008(5) 0.002(5)
C242 0.024(9) 0.17(2) 0.170(17) -0.007(15) -0.014(12) -0.029(12)
O3 0.60(3) 0.306(17) 0.260(15) -0.073(14) 0.219(19) -0.18(2)
O4 0.452(19) 0.270(11) 0.193(10) -0.130(9) 0.084(12) 0.011(15)
C25 0.35(2) 0.28(2) 0.126(10) -0.055(11) 0.073(13) 0.07(2)

loop_
_atom_site_label
_atom_site_type_symbol
_atom_site_fract_x
_atom_site_fract_y
_atom_site_fract_z
_atom_site_U_iso_or_equiv
_atom_site_thermal_displace_type
_atom_site_occupancy
_atom_site_calc_flag
_atom_site_refinement_flags
_atom_site_disorder_assembly
_atom_site_disorder_group
_atom_site_attached_hydrogens
C1 C 0.9531(3) 0.0136(4) 0.7071(2) 0.0450(11) Uani 1 d . . . 0
N1 N 1.0764(2) 0.0507(3) 0.61778(19) 0.0441(9) Uani 1 d . . . 0
C2 C 1.0455(3) 0.0461(4) 0.6962(2) 0.0429(10) Uani 1 d . . . 0
N2 N 0.8819(2) -0.0443(3) 0.5560(2) 0.0471(9) Uani 1 d . . . 0
H2 H 0.9315 -0.0311 0.5331 0.057 Uiso 1 calc R . . 0
C6 C 0.8786(3) -0.0295(4) 0.6426(2) 0.0460(11) Uani 1 d . . . 0
C8 C 0.7344(3) -0.0973(5) 0.5745(3) 0.0610(13) Uani 1 d . . . 0
H8 H 0.6711 -0.1253 0.5632 0.092 Uiso 1 calc R . . 0
C7 C 0.7850(3) -0.0632(5) 0.6526(3) 0.0591(13) Uani 1 d . . . 0
H7 H 0.7622 -0.0620 0.7043 0.089 Uiso 1 calc R . . 0
C3 C 1.1238(3) 0.0738(4) 0.7654(3) 0.0503(11) Uani 1 d .. . . 0
H3 H 1.1209 0.0768 0.8240 0.075 Uiso 1 calc R . . 0
C9 C 0.7948(3) -0.0830(4) 0.5122(3) 0.0476(11) Uani 1 d . . . 0
C17 C 1.2323(3) 0.1008(4) 0.5778(2) 0.0485(11) Uani 1 d . . . 0
C5 C 1.1715(3) 0.0814(4) 0.6377(2) 0.0447(10) Uani 1 d . . . 0
C4 C 1.2023(3) 0.0949(5) 0.7306(3) 0.0546(11) Uani 1 d . . . 0
H4 H 1.2635 0.1141 0.7601 0.082 Uiso 1 calc R . . 0
C10 C 0.9311(3) 0.0315(4) 0.7967(2) 0.0442(11) Uani 1 d D . . 0
C11 C 0.9278(3) 0.1598(4) 0.8319(3) 0.0540(12) Uani 1 d D . . 0
H11 H 0.9432 0.2349 0.8013 0.065 Uiso 1 calc R . . 0
C12 C 0.9021(3) 0.1790(4) 0.9119(3) 0.0571(13) Uani 1 d D . . 0
H12 H 0.8996 0.2662 0.9342 0.086 Uiso 1 calc R . . 0
C13 C 0.8803(3) 0.0689(4) 0.9577(2) 0.0489(11) Uani 1 d D . . 0
C14 C 0.8854(3) -0.0594(5) 0.9253(3) 0.0548(12) Uani 1 d D . . 0
H14 H 0.8728 -0.1342 0.9575 0.082 Uiso 1 calc R . . 0
C15 C 0.9093(3) -0.0783(4) 0.8444(2) 0.0518(12) Uani 1 d D . . 0
H15 H 0.9106 -0.1656 0.8221 0.078 Uiso 1 calc R . . 0
O1 O 0.8533(2) 0.0752(3) 1.03712(17) 0.0693(10) Uani 1 d . . . 0
C16 C 0.8535(5) 0.2070(6) 1.0759(3) 0.0888(18) Uani 1 d . . . 0
H16A H 0.8359 0.1988 1.1317 0.133 Uiso 1 calc R . . 0
H16B H 0.8086 0.2645 1.0397 0.133 Uiso 1 calc R . . 0
H16C H 0.9161 0.2458 1.0822 0.133 Uiso 1 calc R . . 0
C181 C 1.3297(11) 0.160(3) 0.611(3) 0.055(6) Uani 0.480(15) d PDU A 1 0
C191 C 1.4110(10) 0.080(2) 0.6158(16) 0.066(4) Uani 0.480(15) d PDU A 1 0
H191 H 1.4045 -0.0104 0.5995 0.079 Uiso 0.480(15) calc PR A 1 0
C201 C 1.5022(10) 0.133(2) 0.6444(12) 0.065(4) Uani 0.480(15) d PDU A 1 0
H201 H 1.5559 0.0838 0.6379 0.078 Uiso 0.480(15) calc PR A 1 0
C211 C 1.5112(9) 0.2595(19) 0.6821(11) 0.062(4) Uani 0.480(15) d PDU A 1 0
C221 C 1.4340(9) 0.3357(17) 0.6844(10) 0.066(4) Uani 0.480(15) d PDU A 1 0
H221 H 1.4408 0.4217 0.7093 0.080 Uiso 0.480(15) calc PR A 1 0
C231 C 1.3439(10) 0.287(2) 0.650(3) 0.061(5) Uani 0.480(15) d PDU A 1 0
H231 H 1.2912 0.3411 0.6523 0.073 Uiso 0.480(15) calc PR A 1 0
O21 O 1.5998(8) 0.3170(10) 0.7193(6) 0.085(4) Uani 0.480(15) d PU A 1 0
C241 C 1.6862(18) 0.233(3) 0.733(2) 0.138(11) Uani 0.480(15) d PU A 1 0
H24A H 1.7384 0.2849 0.7648 0.207 Uiso 0.480(15) calc PR A 1 0
H24B H 1.7006 0.2066 0.6784 0.207 Uiso 0.480(15) calc PR A 1 0
H24C H 1.6761 0.1539 0.7659 0.207 Uiso 0.480(15) calc PR A 1 0
C182 C 1.3344(10) 0.122(2) 0.610(3) 0.048(4) Uani 0.520(15) d PDU A 2 0
C192 C 1.4036(8) 0.0323(19) 0.5941(16) 0.067(4) Uani 0.520(15) d PDU A 2 0
H192 H 1.3857 -0.0443 0.5603 0.080 Uiso 0.520(15) calc PR A 2 0
C202 C 1.4991(8) 0.0538(17) 0.6281(12) 0.086(4) Uani 0.520(15) d PDU A 2 0
H202 H 1.5444 -0.0112 0.6210 0.103 Uiso 0.520(15) calc PR A 2 0
C212 C 1.5266(9) 0.172(2) 0.6725(12) 0.070(5) Uani 0.520(15) d PDU A 2 0
C222 C 1.4621(10) 0.2674(18) 0.6817(11) 0.071(4) Uani 0.520(15) d PDU A 2 0
H222 H 1.4813 0.3491 0.7092 0.085 Uiso 0.520(15) calc PR A 2 0
C232 C 1.3661(10) 0.243(2) 0.650(2) 0.066(5) Uani 0.520(15) d PDU A 2 0
H232 H 1.3218 0.3097 0.6558 0.079 Uiso 0.520(15) calc PR A 2 0
O22 O 1.6222(7) 0.1851(13) 0.6990(7) 0.120(5) Uani 0.520(15) d PU A 2 0
C242 C 1.6586(14) 0.293(3) 0.7426(17) 0.124(8) Uani 0.520(15) d PU A 2 0
H24D H 1.7132 0.2672 0.7847 0.187 Uiso 0.520(15) calc PR A 2 0
H24E H 1.6115 0.3332 0.7715 0.187 Uiso 0.520(15) calc PR A 2 0
H24F H 1.6774 0.3583 0.7034 0.187 Uiso 0.520(15) calc PR A 2 0
O3 O 0.4384(17) -0.1674(17) 1.0644(10) 0.370(11) Uani 1 d . . . 1
O4 O 0.4287(8) 0.0111(14) 0.9792(7) 0.302(6) Uani 1 d U . . 2
C25 C 0.5429(16) -0.161(2) 1.0967(9) 0.246(9) Uani 1 d . . . 3

loop_
_geom_bond_atom_site_label_1
_geom_bond_atom_site_label_2
_geom_bond_distance
_geom_bond_site_symmetry_2
_geom_bond_publ_flag
C1 C6 1.393(6) . ?
C1 C2 1.398(6) . ?
C1 C10 1.509(5) . ?
N1 C5 1.371(5) . ?
N1 C2 1.384(5) . ?
C2 C3 1.435(6) . ?
N2 C9 1.360(5) . ?
N2 C6 1.380(5) . ?
N2 H2 0.8600 . ?
C6 C7 1.414(6) . ?
C8 C7 1.348(6) . ?
C8 C9 1.426(6) . ?
C8 H8 0.9300 . ?
C7 H7 0.9300 . ?
C3 C4 1.350(6) . ?
C3 H3 0.9300 . ?
C9 C17 1.407(6) 3_756 ?
C17 C5 1.405(5) . ?
C17 C9 1.407(6) 3_756 ?
C17 C182 1.467(14) . ?
C17 C181 1.509(17) . ?
C5 C4 1.452(5) . ?
C4 H4 0.9300 . ?
C10 C11 1.383(5) . ?
C10 C15 1.383(5) . ?
C11 C12 1.386(5) . ?
C11 H11 0.9300 . ?
C12 C13 1.369(5) . ?
C12 H12 0.9300 . ?
C13 C14 1.369(6) . ?
C13 O1 1.374(5) . ?
C14 C15 1.388(5) . ?
C14 H14 0.9300 . ?
C15 H15 0.9300 . ?
O1 C16 1.432(6) . ?
C16 H16A 0.9600 . ?
C16 H16B 0.9600 . ?
C16 H16C 0.9600 . ?
C181 C191 1.388(13) . ?
C181 C231 1.389(13) . ?
C191 C201 1.397(14) . ?
C191 H191 0.9300 . ?
C201 C211 1.372(15) . ?
C201 H201 0.9300 . ?
C211 C221 1.339(14) . ?
C211 O21 1.410(17) . ?
C221 C231 1.387(12) . ?
C221 H221 0.9300 . ?
C231 H231 0.9300 . ?
O21 C241 1.46(3) . ?
C241 H24A 0.9600 . ?
C241 H24B 0.9600 . ?
C241 H24C 0.9600 . ?
C182 C232 1.379(13) . ?
C182 C192 1.382(13) . ?
C192 C202 1.386(12) . ?
C192 H192 0.9300 . ?
C202 C212 1.380(14) . ?
C202 H202 0.9300 . ?
C212 C222 1.338(14) . ?
C212 O22 1.357(15) . ?
C222 C232 1.391(13) . ?
C222 H222 0.9300 . ?
C232 H232 0.9300 . ?
O22 C242 1.32(3) . ?
C242 H24D 0.9600 . ?
C242 H24E 0.9600 . ?
C242 H24F 0.9600 . ?
O3 C25 1.49(2) . ?
